data_1519649
loop_
_publ_author_name
'Pl\'a\<sil, J.'
'Hlou\<sek, J.'
'Kasatkin, A. V.'
'\<Skoda, R.'
'Nov\'ak, M.'
'\<Cejka, J.'

_publ_section_title
;
Geschieberite, K~2~(UO~2~)(SO~4~)~2~(H~2~O)~2~, a new uranyl sulfate 
mineral from J\'achymov
;
_journal_issue 1
_journal_name_full 'Mineralogical Magazine'
_journal_page_first 205
_journal_page_last 216
_journal_paper_doi 10.1180/minmag.2015.079.1.16
_journal_volume 79
_journal_year 2015
_chemical_formula_sum 'H2 K2 O12 S2 U'
_chemical_formula_weight 574.3
_chemical_name_mineral geschieberite
_space_group_IT_number 33
_symmetry_cell_setting orthorhombic
_symmetry_Int_Tables_number 33
_symmetry_space_group_name_Hall 'P 2c -2n'
_symmetry_space_group_name_H-M 'P n a 21'
_atom_sites_solution_primary Superflip
_atom_sites_solution_secondary difmap
_cell_angle_alpha 90
_cell_angle_beta 90
_cell_angle_gamma 90
_cell_formula_units_Z 4
_cell_length_a 13.7778(4)
_cell_length_b 7.2709(2)
_cell_length_c 11.5488(3)
_cell_measurement_reflns_used 8474
_cell_measurement_temperature 300.1(10)
_cell_measurement_theta_max 29.28
_cell_measurement_theta_min 3.17
_cell_volume 1156.92(6)
_computing_cell_refinement
;
CrysAlisPro, Agilent Technologies,
Version 1.171.37.31 (release 14-01-2014 CrysAlis171 .NET)
(compiled Jan 14 2014,18:38:05)
;
_computing_data_collection
;
CrysAlisPro, Agilent Technologies,
Version 1.171.37.31 (release 14-01-2014 CrysAlis171 .NET)
(compiled Jan 14 2014,18:38:05)
;
_computing_data_reduction
;
CrysAlisPro, Agilent Technologies,
Version 1.171.37.31 (release 14-01-2014 CrysAlis171 .NET)
(compiled Jan 14 2014,18:38:05)
;
_diffrn_ambient_temperature 300.1
_diffrn_detector 'CCD plate'
_diffrn_detector_area_resol_mean 10.3784
_diffrn_measured_fraction_theta_full 0.98
_diffrn_measured_fraction_theta_max 0.94
_diffrn_measurement_device 'four-cycle diffractometer'
_diffrn_measurement_device_type 'Xcalibur, Atlas, Gemini ultra'
_diffrn_measurement_method '\w scans'
_diffrn_radiation_monochromator graphite
_diffrn_radiation_probe x-ray
_diffrn_radiation_source 'X-ray tube'
_diffrn_radiation_type 'Mo K\a'
_diffrn_radiation_wavelength 0.7107
_diffrn_reflns_av_R_equivalents 0.0362
_diffrn_reflns_av_unetI/netI 0.0288
_diffrn_reflns_limit_h_max 18
_diffrn_reflns_limit_h_min -17
_diffrn_reflns_limit_k_max 9
_diffrn_reflns_limit_k_min -9
_diffrn_reflns_limit_l_max 15
_diffrn_reflns_limit_l_min -14
_diffrn_reflns_number 16670
_diffrn_reflns_theta_full 28.54
_diffrn_reflns_theta_max 29.39
_diffrn_reflns_theta_min 2.96
_diffrn_source 'Enhance (Mo) X-ray Source'
_exptl_absorpt_coefficient_mu 15.163
_exptl_absorpt_correction_T_max 0.4228
_exptl_absorpt_correction_T_min 0.1488
_exptl_absorpt_correction_type gaussian
_exptl_absorpt_process_details 'Jana2006  (Petricek, Dusek & Palatinus, 2000)'
_exptl_crystal_density_diffrn 3.2964
_exptl_crystal_F_000 1032
_exptl_crystal_size_max 0.188
_exptl_crystal_size_mid 0.109
_exptl_crystal_size_min 0.093
_refine_diff_density_max 2.33
_refine_diff_density_min -1.64
_refine_ls_abs_structure_details '  1332 of Friedel pairs used in the refinement'
_refine_ls_abs_structure_Flack 0.48(2)
_refine_ls_extinction_method none
_refine_ls_goodness_of_fit_gt 1.53
_refine_ls_goodness_of_fit_ref 1.46
_refine_ls_matrix_type full
_refine_ls_number_constraints 1
_refine_ls_number_parameters 95
_refine_ls_number_reflns 2901
_refine_ls_number_restraints 0
_refine_ls_R_factor_all 0.0346
_refine_ls_R_factor_gt 0.0282
_refine_ls_shift/su_max 0.0436
_refine_ls_shift/su_mean 0.0080
_refine_ls_structure_factor_coef Fsqd
_refine_ls_weighting_details w=1/(\s^2^(I)+0.0004I^2^)
_refine_ls_weighting_scheme sigma
_refine_ls_wR_factor_gt 0.0648
_refine_ls_wR_factor_ref 0.0681
_reflns_number_gt 2402
_reflns_number_total 2901
_reflns_threshold_expression I>3\s(I)
_cod_data_source_file minersoc_79_205.cif
_cod_data_source_block I
_cod_original_sg_symbol_Hall 'P -2xabc;-2yab;2zc'
_cod_original_formula_sum 'H2 K2 O12 S2 U1'
_cod_database_code 1519649
_cod_database_fobs_code 1519649

loop_
_space_group_symop_id
_space_group_symop_operation_xyz
1 x,y,z
2 -x,-y,z+1/2
3 x+1/2,-y+1/2,z
4 -x+1/2,y+1/2,z+1/2

loop_
_atom_site_label
_atom_site_type_symbol
_atom_site_fract_x
_atom_site_fract_y
_atom_site_fract_z
_atom_site_adp_type
_atom_site_U_iso_or_equiv
_atom_site_site_symmetry_multiplicity
_atom_site_occupancy
_atom_site_calc_flag
_atom_site_refinement_flags
_atom_site_disorder_assembly
_atom_site_disorder_group
U1 U 0.255076(13) 0.91435(3) 0.250413(15) Uani 0.01299(7) 4 1 d . . .
K1 K 0.0698(5) 0.2399(5) 0.0351(2) Uani 0.0324(17) 4 1 d . . .
K2 K -0.0710(5) -0.2371(6) -0.0383(2) Uani 0.0311(17) 4 1 d . . .
S1 S 0.1762(5) 0.7435(5) -0.0313(3) Uani 0.0144(15) 4 1 d . . .
S2 S -0.1766(5) -0.7442(5) 0.0283(3) Uani 0.0157(16) 4 1 d . . .
O1 O 0.2352(3) 0.0687(6) 0.7543(15) Uiso 0.0240(12) 4 1 d . . .
O2 O 0.2461(8) 0.797(2) 0.0624(9) Uiso 0.019(3) 4 1 d . . .
O3 O -0.2483(9) -0.785(2) -0.0652(9) Uiso 0.020(3) 4 1 d . . .
O4 O 0.2584(7) 1.1703(18) 0.1244(8) Uiso 0.016(3) 4 1 d . . .
O5 O -0.2657(8) -1.1720(18) -0.1282(8) Uiso 0.020(3) 4 1 d . . .
O6 O 0.0681(3) 0.3995(6) 0.2474(15) Uiso 0.0381(12) 4 1 d . . .
O7 O 0.1059(9) 0.6094(17) 0.0020(7) Uiso 0.027(3) 4 1 d . . .
O8 O -0.1093(8) -0.6058(15) -0.0167(7) Uiso 0.021(2) 4 1 d . . .
O9 O 0.1330(8) 0.9146(13) -0.0712(8) Uiso 0.020(3) 4 1 d . . .
O10 O -0.1228(9) -0.9086(13) 0.0655(8) Uiso 0.023(3) 4 1 d . . .
O11 O 0.3832(3) 0.8966(5) 0.2555(10) Uiso 0.0198(10) 4 1 d . . .
O12 O 0.1264(3) 0.9326(5) 0.2556(11) Uiso 0.0219(11) 4 1 d . . .

loop_
_atom_site_aniso_label
_atom_site_aniso_type_symbol
_atom_site_aniso_U_11
_atom_site_aniso_U_22
_atom_site_aniso_U_33
_atom_site_aniso_U_12
_atom_site_aniso_U_13
_atom_site_aniso_U_23
U1 U 0.01811(13) 0.00904(12) 0.01181(12) -0.00029(7) -0.0012(5) -0.0034(3)
K1 K 0.023(3) 0.020(2) 0.054(3) -0.0006(18) 0.005(3) -0.0049(18)
K2 K 0.024(3) 0.022(2) 0.047(3) 0.0010(19) -0.001(2) -0.0041(19)
S1 S 0.018(3) 0.012(2) 0.013(2) 0.0014(14) 0.000(2) -0.0036(14)
S2 S 0.023(3) 0.008(2) 0.016(2) -0.0016(14) 0.000(2) 0.0011(14)

loop_
_atom_type_symbol
_atom_type_scat_dispersion_real
_atom_type_scat_dispersion_imag
_atom_type_scat_source
H 0.0000 0.0000 'International Tables Vol C tables 4.2.6.8 and 6.1.1.1'
K 0.2009 0.2494 'International Tables Vol C tables 4.2.6.8 and 6.1.1.1'
O 0.0106 0.0060 'International Tables Vol C tables 4.2.6.8 and 6.1.1.1'
S 0.1246 0.1234 'International Tables Vol C tables 4.2.6.8 and 6.1.1.1'
U -9.6767 9.6646 'International Tables Vol C tables 4.2.6.8 and 6.1.1.1'

loop_
_exptl_crystal_face_index_h
_exptl_crystal_face_index_k
_exptl_crystal_face_index_l
_exptl_crystal_face_perp_dist
-7 -6 12 0.0464
6 -10 10 0.0735
7 6 -12 0.0464
4 11 12 0.0492
-4 -11 -12 0.0465
-6 10 -10 0.0795

loop_
_geom_bond_atom_site_label_1
_geom_bond_atom_site_label_2
_geom_bond_site_symmetry_1
_geom_bond_site_symmetry_2
_geom_bond_distance
U1 O1 . 4_554 2.517(4)
U1 O2 . . 2.337(11)
U1 O3 . 2_555 2.331(12)
U1 O4 . . 2.362(12)
U1 O5 . 2_555 2.344(12)
U1 O11 . . 1.770(4)
U1 O12 . . 1.779(4)
K1 O3 . 3_545 2.780(13)
K1 O4 . 1_545 2.841(12)
K1 O6 . . 2.712(16)
K1 O7 . . 2.759(13)
K1 O8 . 1_565 2.777(13)
K1 O9 . 1_545 2.804(10)
K1 O10 . 1_565 2.887(14)
K2 O2 . 3_455 2.810(13)
K2 O5 . 1_565 2.915(13)
K2 O6 . 2_554 2.742(16)
K2 O7 . 1_545 2.721(14)
K2 O8 . . 2.744(12)
K2 O10 . 1_565 2.767(10)
S1 O2 . . 1.499(13)
S1 O5 . 3_545 1.471(11)
S1 O7 . . 1.427(13)
S1 O9 . . 1.454(11)
S2 O3 . . 1.493(12)
S2 O4 . 3_455 1.524(11)
S2 O8 . . 1.463(12)
S2 O10 . . 1.470(11)
O1 O2 . 4_545 2.779(19)
O1 O3 . 3_546 2.619(19)
O1 O6 . 4_545 2.977(6)
O1 O9 . 1_546 2.701(16)
O1 O10 . 2_545 2.917(16)
O1 O11 . 4_545 2.888(5)
O2 O4 . . 2.82(2)
O2 O5 . 3_545 2.386(15)
O2 O7 . . 2.463(18)
O2 O9 . . 2.355(16)
O2 O12 . . 2.945(15)
O3 O4 . 3_455 2.344(15)
O3 O5 . . 2.92(2)
O3 O8 . . 2.380(17)
O3 O10 . . 2.466(16)
O3 O11 . 2_554 2.899(15)
O3 O12 . 2_554 2.875(15)
O4 O5 . 2_555 2.858(13)
O4 O8 . 3_555 2.489(14)
O4 O10 . 3_555 2.479(16)
O4 O12 . . 2.931(13)
O5 O7 . 3_445 2.366(15)
O5 O9 . 3_445 2.343(16)
O5 O11 . 2_554 2.903(13)
O5 O12 . 2_554 2.918(13)
O6 O11 . 3_465 2.950(6)
O7 O9 . . 2.403(15)
O8 O10 . . 2.405(14)

loop_
_jana_cell_twin_matrix_id
_jana_cell_twin_volume_fraction
_jana_cell_twin_matrix_1_1
_jana_cell_twin_matrix_1_2
_jana_cell_twin_matrix_1_3
_jana_cell_twin_matrix_2_1
_jana_cell_twin_matrix_2_2
_jana_cell_twin_matrix_2_3
_jana_cell_twin_matrix_3_1
_jana_cell_twin_matrix_3_2
_jana_cell_twin_matrix_3_3
1 0.52(2) 1 0 0 0 1 0 0 0 1
2 0.48(2) -1 0 0 0 -1 0 0 0 -1
